data_2211678
loop_
_publ_author_name
'Shu-An Li'
'Yi-Cui Jin'
'Tong-Tao Xu'
'Da-Qi Wang'
'Jian Gao'

_publ_section_title
;Di-\m-chloro-bis({3-[(2-hydroxy-1-methyl-2-phenylethyl)iminomethyl]-2-naphtholato-\k^3^<i>N</i>,<i>O</i>,<i>O</i>'}copper(II))
 methanol solvate
;
_journal_coeditor_code XU2156
_journal_issue 12
_journal_name_full 'Acta Crystallographica Section E'
_journal_page_first m3496
_journal_page_last m3497
_journal_paper_doi 10.1107/S1600536806049543
_journal_volume 62
_journal_year 2006
_chemical_formula_iupac '[Cu2 (C20 H18 N O2)2 Cl2], C H4 O'
_chemical_formula_moiety 'C40 H36 Cl2 Cu2 N2 O4, C H4 O'
_chemical_formula_sum 'C41 H40 Cl2 Cu2 N2 O5'
_chemical_formula_weight 838.73
_chemical_name_systematic
;
Di-\m-chloro-bis({3-[(2-hydroxy-1-methyl-2-phenylethyl)iminomethyl]-
2-naphtholato-\k^3^N,O,O'}copper(II)) methanol solvate
;
_space_group_IT_number 14
_symmetry_cell_setting monoclinic
_symmetry_space_group_name_Hall '-P 2yn'
_symmetry_space_group_name_H-M 'P 1 21/n 1'
_atom_sites_solution_hydrogens geom
_atom_sites_solution_primary direct
_atom_sites_solution_secondary difmap
_audit_creation_method SHELXL-97
_cell_angle_alpha 90.00
_cell_angle_beta 103.410(6)
_cell_angle_gamma 90.00
_cell_formula_units_Z 4
_cell_length_a 15.252(5)
_cell_length_b 8.884(3)
_cell_length_c 28.866(10)
_cell_measurement_reflns_used 2061
_cell_measurement_temperature 298(2)
_cell_measurement_theta_max 19.1
_cell_measurement_theta_min 2.6
_cell_volume 3805(2)
_computing_cell_refinement 'SAINT (Siemens, 1996)'
_computing_data_collection 'SMART (Siemens, 1996)'
_computing_data_reduction SAINT
_computing_molecular_graphics 'SHELXTL (Sheldrick, 1997b)'
_computing_publication_material SHELXTL
_computing_structure_refinement 'SHELXL97 (Sheldrick, 1997a)'
_computing_structure_solution 'SHELXS97 (Sheldrick, 1997a)'
_diffrn_ambient_temperature 298(2)
_diffrn_measured_fraction_theta_full 1.00
_diffrn_measured_fraction_theta_max 1.00
_diffrn_measurement_device_type 'Bruker SMART CCD area-detector'
_diffrn_measurement_method '\f and \w'
_diffrn_radiation_monochromator graphite
_diffrn_radiation_source 'fine-focus sealed tube'
_diffrn_radiation_type MoK\a
_diffrn_radiation_wavelength 0.71073
_diffrn_reflns_av_R_equivalents 0.118
_diffrn_reflns_av_sigmaI/netI 0.163
_diffrn_reflns_limit_h_max 18
_diffrn_reflns_limit_h_min -17
_diffrn_reflns_limit_k_max 10
_diffrn_reflns_limit_k_min -9
_diffrn_reflns_limit_l_max 31
_diffrn_reflns_limit_l_min -34
_diffrn_reflns_number 19209
_diffrn_reflns_theta_full 25.0
_diffrn_reflns_theta_max 25.0
_diffrn_reflns_theta_min 1.4
_diffrn_standards_number 0
_exptl_absorpt_coefficient_mu 1.305
_exptl_absorpt_correction_T_max 0.9038
_exptl_absorpt_correction_T_min 0.610
_exptl_absorpt_correction_type multi-scan
_exptl_absorpt_process_details '(SADABS; Sheldrick, 2002)'
_exptl_crystal_colour blue
_exptl_crystal_density_diffrn 1.464
_exptl_crystal_density_method 'not measured'
_exptl_crystal_description block
_exptl_crystal_F_000 1728
_exptl_crystal_size_max 0.42
_exptl_crystal_size_mid 0.16
_exptl_crystal_size_min 0.08
_refine_diff_density_max 0.79
_refine_diff_density_min -0.90
_refine_ls_extinction_method none
_refine_ls_goodness_of_fit_ref 1.012
_refine_ls_hydrogen_treatment constr
_refine_ls_matrix_type full
_refine_ls_number_parameters 473
_refine_ls_number_reflns 6695
_refine_ls_number_restraints 0
_refine_ls_restrained_S_all 1.012
_refine_ls_R_factor_all 0.163
_refine_ls_R_factor_gt 0.066
_refine_ls_shift/su_max 0.000
_refine_ls_shift/su_mean 0.000
_refine_ls_structure_factor_coef Fsqd
_refine_ls_weighting_details 'calc w=1/[\s^2^(Fo^2^)+(0.0716P)^2^+4.9577P] where P=(Fo^2^+2Fc^2^)/3'
_refine_ls_weighting_scheme calc
_refine_ls_wR_factor_gt 0.149
_refine_ls_wR_factor_ref 0.211
_reflns_number_gt 3217
_reflns_number_total 6695
_reflns_threshold_expression I>2\s(I)
_cod_data_source_file xu2156.cif
_cod_data_source_block I
_cod_depositor_comments
;
The following automatic conversions were performed:
'_symmetry_cell_setting' value 'Monoclinic' changed to 'monoclinic'
according to '/home/saulius/struct/CIF-dictionaries/cif_core.dic'
dictionary named 'cif_core.dic' version 2.4.1 from 2010-06-29.

Automatic conversion script
Id: cif_fix_enum 1527 2010-12-29 10:47:43Z saulius 

The following automatic conversions were performed:

'_symmetry_cell_setting' value 'Monoclinic' changed to 'monoclinic'
according to /home/saulius/struct/CIF-dictionaries/cif_core.dic
dictionary named 'cif_core.dic' version 2.4.1 from 2010-06-29.

Automatic conversion script
Id: cif_fix_values 1715 2011-07-08 13:25:40Z adriana 
;
_cod_original_sg_symbol_H-M 'P 21/n'
_cod_database_code 2211678
_cod_database_fobs_code 2211678

loop_
_symmetry_equiv_pos_as_xyz
'x, y, z'
'-x+1/2, y+1/2, -z+1/2'
'-x, -y, -z'
'x-1/2, -y-1/2, z-1/2'

loop_
_atom_site_type_symbol
_atom_site_label
_atom_site_fract_x
_atom_site_fract_y
_atom_site_fract_z
_atom_site_U_iso_or_equiv
_atom_site_adp_type
_atom_site_calc_flag
_atom_site_refinement_flags
_atom_site_occupancy
Cu Cu1 0.17297(6) 0.47270(12) 0.60351(3) 0.0401(3) Uani d . 1
Cu Cu2 0.15614(6) 0.84098(11) 0.63299(3) 0.0370(3) Uani d . 1
Cl Cl1 0.23843(14) 0.5881(2) 0.67199(7) 0.0433(5) Uani d . 1
Cl Cl2 0.13382(14) 0.7542(3) 0.55773(7) 0.0492(6) Uani d . 1
N N1 0.1126(4) 0.3251(7) 0.5592(2) 0.0353(16) Uani d . 1
N N2 0.1731(4) 0.9600(7) 0.6899(2) 0.0352(16) Uani d . 1
O O1 0.2816(3) 0.4496(6) 0.58468(19) 0.0456(15) Uani d . 1
O O2 0.0531(3) 0.4894(6) 0.61860(18) 0.0400(14) Uani d . 1
H H2 0.0468 0.5818 0.6247 0.060 Uiso d R 1
O O3 0.0390(3) 0.7788(6) 0.63747(19) 0.0441(14) Uani d . 1
O O4 0.2795(3) 0.9171(6) 0.63408(17) 0.0402(14) Uani d . 1
H H4 0.3100 0.8546 0.6220 0.060 Uiso d R 1
O O5 0.6274(4) 0.2791(7) 0.4007(2) 0.0580(17) Uani d . 1
H H5 0.6280 0.3711 0.3986 0.087 Uiso calc R 1
C C1 0.1482(5) 0.2409(9) 0.5324(3) 0.040(2) Uani d . 1
H H1 0.1111 0.1696 0.5139 0.049 Uiso calc R 1
C C2 0.2399(5) 0.2469(9) 0.5285(3) 0.039(2) Uani d . 1
C C3 0.3004(5) 0.3499(10) 0.5539(3) 0.043(2) Uani d . 1
C C4 0.3904(5) 0.3552(11) 0.5478(3) 0.054(3) Uani d . 1
H H4A 0.4309 0.4250 0.5647 0.065 Uiso calc R 1
C C5 0.4169(6) 0.2603(11) 0.5178(3) 0.058(3) Uani d . 1
H H5A 0.4765 0.2642 0.5152 0.070 Uiso calc R 1
C C6 0.3592(6) 0.1553(11) 0.4902(3) 0.050(2) Uani d . 1
C C7 0.3874(7) 0.0603(12) 0.4577(4) 0.067(3) Uani d . 1
H H7 0.4459 0.0691 0.4535 0.080 Uiso calc R 1
C C8 0.3323(7) -0.0428(13) 0.4325(4) 0.072(3) Uani d . 1
H H8 0.3531 -0.1065 0.4118 0.086 Uiso calc R 1
C C9 0.2441(6) -0.0546(12) 0.4371(3) 0.063(3) Uani d . 1
H H9 0.2051 -0.1244 0.4191 0.076 Uiso calc R 1
C C10 0.2151(6) 0.0376(11) 0.4685(3) 0.058(3) Uani d . 1
H H10 0.1561 0.0272 0.4717 0.070 Uiso calc R 1
C C11 0.2687(5) 0.1448(10) 0.4954(3) 0.040(2) Uani d . 1
C C12 0.0176(5) 0.1603(10) 0.5949(3) 0.055(3) Uani d . 1
H H12A 0.0374 0.0724 0.5809 0.082 Uiso calc R 1
H H12B -0.0422 0.1439 0.5993 0.082 Uiso calc R 1
H H12C 0.0578 0.1799 0.6252 0.082 Uiso calc R 1
C C13 0.0171(5) 0.2958(10) 0.5619(3) 0.038(2) Uani d . 1
H H13 -0.0188 0.2712 0.5301 0.046 Uiso calc R 1
C C14 -0.0173(5) 0.4434(9) 0.5785(3) 0.036(2) Uani d . 1
H H14 -0.0223 0.5183 0.5531 0.043 Uiso calc R 1
C C15 -0.1063(5) 0.4323(9) 0.5922(3) 0.0340(19) Uani d . 1
C C16 -0.1113(6) 0.3929(11) 0.6377(3) 0.055(3) Uani d . 1
H H16 -0.0587 0.3701 0.6603 0.066 Uiso calc R 1
C C17 -0.1932(7) 0.3868(13) 0.6504(4) 0.068(3) Uani d . 1
H H17 -0.1963 0.3592 0.6811 0.082 Uiso calc R 1
C C18 -0.2692(7) 0.4221(13) 0.6171(5) 0.078(4) Uani d . 1
H H18 -0.3246 0.4197 0.6253 0.094 Uiso calc R 1
C C19 -0.2658(6) 0.4610(13) 0.5717(4) 0.073(3) Uani d . 1
H H19 -0.3183 0.4862 0.5494 0.088 Uiso calc R 1
C C20 -0.1838(5) 0.4625(10) 0.5593(3) 0.052(2) Uani d . 1
H H20 -0.1814 0.4844 0.5281 0.062 Uiso calc R 1
C C21 0.1132(5) 0.9836(9) 0.7144(3) 0.036(2) Uani d . 1
H H21 0.1318 1.0379 0.7425 0.044 Uiso calc R 1
C C22 0.0216(5) 0.9349(10) 0.7027(3) 0.039(2) Uani d . 1
C C23 -0.0116(5) 0.8421(10) 0.6634(3) 0.044(2) Uani d . 1
C C24 -0.1049(5) 0.8116(11) 0.6504(3) 0.052(2) Uani d . 1
H H24 -0.1273 0.7486 0.6247 0.062 Uiso calc R 1
C C25 -0.1619(6) 0.8707(11) 0.6741(3) 0.056(3) Uani d . 1
H H25 -0.2231 0.8499 0.6641 0.067 Uiso calc R 1
C C26 -0.1314(6) 0.9634(11) 0.7138(3) 0.051(2) Uani d . 1
C C27 -0.1921(7) 1.0217(13) 0.7396(4) 0.074(3) Uani d . 1
H H27 -0.2530 0.9985 0.7296 0.089 Uiso calc R 1
C C28 -0.1655(8) 1.1074(15) 0.7773(5) 0.090(4) Uani d . 1
H H28 -0.2079 1.1484 0.7922 0.108 Uiso calc R 1
C C29 -0.0745(8) 1.1373(13) 0.7950(4) 0.088(4) Uani d . 1
H H29 -0.0554 1.1940 0.8226 0.105 Uiso calc R 1
C C30 -0.0116(7) 1.0803(12) 0.7706(4) 0.071(3) Uani d . 1
H H30 0.0494 1.1008 0.7821 0.086 Uiso calc R 1
C C31 -0.0394(5) 0.9937(9) 0.7297(3) 0.042(2) Uani d . 1
C C32 0.2520(6) 1.1950(10) 0.6876(3) 0.058(3) Uani d . 1
H H32A 0.2320 1.1971 0.6535 0.087 Uiso calc R 1
H H32B 0.3092 1.2448 0.6970 0.087 Uiso calc R 1
H H32C 0.2088 1.2457 0.7015 0.087 Uiso calc R 1
C C33 0.2614(5) 1.0352(10) 0.7043(3) 0.037(2) Uani d . 1
H H33 0.2814 1.0334 0.7391 0.045 Uiso calc R 1
C C34 0.3259(5) 0.9442(9) 0.6831(3) 0.0345(19) Uani d . 1
H H34 0.3366 0.8474 0.6998 0.041 Uiso calc R 1
C C35 0.4148(5) 1.0215(9) 0.6867(3) 0.039(2) Uani d . 1
C C36 0.4351(5) 1.0974(11) 0.6493(3) 0.055(3) Uani d . 1
H H36 0.3950 1.0982 0.6197 0.066 Uiso calc R 1
C C37 0.5163(6) 1.1728(12) 0.6565(4) 0.070(3) Uani d . 1
H H37 0.5297 1.2247 0.6310 0.084 Uiso calc R 1
C C38 0.5761(6) 1.1749(12) 0.6980(4) 0.064(3) Uani d . 1
H H38 0.6300 1.2275 0.7015 0.076 Uiso calc R 1
C C39 0.5569(6) 1.0975(12) 0.7358(4) 0.066(3) Uani d . 1
H H39 0.5978 1.0968 0.7652 0.079 Uiso calc R 1
C C40 0.4768(5) 1.0217(11) 0.7297(3) 0.053(2) Uani d . 1
H H40 0.4642 0.9689 0.7552 0.063 Uiso calc R 1
C C41 0.6283(8) 0.2378(14) 0.4481(4) 0.098(4) Uani d . 1
H H41A 0.6867 0.2580 0.4681 0.146 Uiso calc R 1
H H41B 0.6152 0.1324 0.4493 0.146 Uiso calc R 1
H H41C 0.5836 0.2949 0.4590 0.146 Uiso calc R 1

loop_
_atom_site_aniso_label
_atom_site_aniso_U_11
_atom_site_aniso_U_22
_atom_site_aniso_U_33
_atom_site_aniso_U_12
_atom_site_aniso_U_13
_atom_site_aniso_U_23
Cu1 0.0345(6) 0.0404(7) 0.0469(6) -0.0081(5) 0.0123(5) -0.0091(5)
Cu2 0.0308(5) 0.0397(7) 0.0424(6) -0.0073(5) 0.0122(4) -0.0058(5)
Cl1 0.0486(12) 0.0398(13) 0.0381(11) -0.0069(11) 0.0033(9) -0.0006(10)
Cl2 0.0472(13) 0.0587(16) 0.0406(12) -0.0122(11) 0.0081(10) -0.0050(10)
N1 0.031(4) 0.032(4) 0.043(4) -0.002(3) 0.008(3) -0.005(3)
N2 0.031(3) 0.036(4) 0.040(4) 0.001(3) 0.011(3) 0.007(3)
O1 0.034(3) 0.045(4) 0.060(4) -0.011(3) 0.014(3) -0.017(3)
O2 0.034(3) 0.040(4) 0.047(3) -0.015(3) 0.011(2) -0.016(3)
O3 0.030(3) 0.046(4) 0.060(4) -0.006(3) 0.020(3) -0.010(3)
O4 0.035(3) 0.049(4) 0.039(3) -0.003(3) 0.013(2) -0.005(3)
O5 0.049(4) 0.055(4) 0.079(5) -0.011(4) 0.034(3) -0.016(4)
C1 0.044(5) 0.038(6) 0.040(5) -0.004(4) 0.012(4) -0.012(4)
C2 0.036(5) 0.034(5) 0.049(5) -0.001(4) 0.013(4) -0.005(4)
C3 0.034(5) 0.041(6) 0.056(5) -0.003(4) 0.011(4) -0.001(5)
C4 0.025(4) 0.055(7) 0.084(7) -0.013(4) 0.013(4) -0.020(5)
C5 0.041(5) 0.055(7) 0.087(7) -0.005(5) 0.032(5) -0.013(6)
C6 0.043(5) 0.050(6) 0.058(6) -0.006(5) 0.016(4) -0.016(5)
C7 0.053(6) 0.070(8) 0.089(8) -0.011(6) 0.038(6) -0.020(6)
C8 0.062(7) 0.070(8) 0.093(8) -0.002(6) 0.040(6) -0.035(6)
C9 0.053(6) 0.063(7) 0.076(7) -0.005(5) 0.022(5) -0.023(6)
C10 0.051(6) 0.061(7) 0.068(7) -0.007(5) 0.027(5) -0.021(6)
C11 0.039(5) 0.043(6) 0.041(5) 0.004(4) 0.018(4) 0.002(4)
C12 0.031(5) 0.044(6) 0.093(7) -0.007(4) 0.024(5) 0.002(5)
C13 0.026(4) 0.052(6) 0.037(5) -0.005(4) 0.007(3) -0.003(4)
C14 0.034(4) 0.036(5) 0.043(5) -0.005(4) 0.019(4) -0.004(4)
C15 0.035(4) 0.033(5) 0.039(5) -0.010(4) 0.019(4) -0.010(4)
C16 0.050(6) 0.061(7) 0.060(6) -0.014(5) 0.021(5) -0.011(5)
C17 0.054(6) 0.091(9) 0.067(7) -0.019(6) 0.028(5) -0.011(6)
C18 0.053(7) 0.076(9) 0.119(10) -0.012(6) 0.045(7) -0.042(8)
C19 0.032(5) 0.081(9) 0.104(9) 0.011(5) 0.011(6) -0.002(7)
C20 0.039(5) 0.052(6) 0.066(6) 0.009(5) 0.014(5) 0.015(5)
C21 0.033(4) 0.039(5) 0.041(5) 0.001(4) 0.015(4) -0.003(4)
C22 0.032(4) 0.040(6) 0.050(5) 0.003(4) 0.019(4) 0.002(4)
C23 0.031(4) 0.040(6) 0.064(6) -0.002(4) 0.019(4) 0.004(5)
C24 0.039(5) 0.060(7) 0.061(6) -0.010(5) 0.019(4) -0.007(5)
C25 0.029(5) 0.068(7) 0.074(7) 0.000(5) 0.020(5) 0.015(6)
C26 0.043(5) 0.051(6) 0.070(7) 0.006(5) 0.031(5) 0.005(5)
C27 0.056(6) 0.069(8) 0.111(10) 0.009(6) 0.045(7) 0.003(7)
C28 0.083(9) 0.078(10) 0.132(12) 0.000(7) 0.074(9) -0.008(8)
C29 0.106(10) 0.075(9) 0.107(9) -0.019(7) 0.076(8) -0.035(7)
C30 0.064(7) 0.071(8) 0.092(8) -0.017(6) 0.043(6) -0.029(6)
C31 0.042(5) 0.032(5) 0.056(6) 0.000(4) 0.021(4) 0.000(4)
C32 0.042(5) 0.041(6) 0.096(8) -0.004(5) 0.027(5) -0.009(5)
C33 0.025(4) 0.046(6) 0.041(5) 0.001(4) 0.010(3) -0.008(4)
C34 0.031(4) 0.034(5) 0.041(5) -0.003(4) 0.012(4) -0.006(4)
C35 0.032(4) 0.042(6) 0.042(5) -0.003(4) 0.009(4) -0.012(4)
C36 0.035(5) 0.078(8) 0.052(6) -0.019(5) 0.009(4) 0.001(5)
C37 0.048(6) 0.075(8) 0.088(8) -0.020(6) 0.019(6) 0.006(6)
C38 0.037(5) 0.062(8) 0.089(8) -0.015(5) 0.011(6) -0.006(6)
C39 0.040(6) 0.067(8) 0.078(7) -0.001(5) -0.014(5) -0.011(6)
C40 0.041(5) 0.067(7) 0.052(6) -0.017(5) 0.013(4) -0.004(5)
C41 0.119(11) 0.097(10) 0.100(10) -0.009(8) 0.072(8) -0.003(8)

loop_
_atom_type_symbol
_atom_type_description
_atom_type_scat_dispersion_real
_atom_type_scat_dispersion_imag
_atom_type_scat_source
C C 0.0033 0.0016 'International Tables Vol C Tables 4.2.6.8 and 6.1.1.4'
H H 0.0000 0.0000 'International Tables Vol C Tables 4.2.6.8 and 6.1.1.4'
N N 0.0061 0.0033 'International Tables Vol C Tables 4.2.6.8 and 6.1.1.4'
Cu Cu 0.3201 1.2651 'International Tables Vol C Tables 4.2.6.8 and 6.1.1.4'
Cl Cl 0.1484 0.1585 'International Tables Vol C Tables 4.2.6.8 and 6.1.1.4'
O O 0.0106 0.0060 'International Tables Vol C Tables 4.2.6.8 and 6.1.1.4'

loop_
_geom_angle_atom_site_label_1
_geom_angle_atom_site_label_2
_geom_angle_atom_site_label_3
_geom_angle
_geom_angle_publ_flag
O1 Cu1 N1 92.9(2) y
O1 Cu1 O2 175.4(2) y
N1 Cu1 O2 82.7(2) y
O1 Cu1 Cl1 93.61(17) y
N1 Cu1 Cl1 161.6(2) y
O2 Cu1 Cl1 90.97(15) y
O1 Cu1 Cl2 93.82(19) y
N1 Cu1 Cl2 106.1(2) y
O2 Cu1 Cl2 86.04(17) y
Cl1 Cu1 Cl2 90.57(8) y
O3 Cu2 N2 92.5(2) y
O3 Cu2 O4 174.5(2) y
N2 Cu2 O4 81.9(2) y
O3 Cu2 Cl2 91.82(17) y
N2 Cu2 Cl2 166.5(2) y
O4 Cu2 Cl2 93.58(16) y
O3 Cu2 Cl1 94.77(18) y
N2 Cu2 Cl1 98.34(19) y
O4 Cu2 Cl1 85.98(17) y
Cl2 Cu2 Cl1 93.98(8) y
Cu1 Cl1 Cu2 86.79(7) ?
Cu2 Cl2 Cu1 83.32(7) ?
C1 N1 C13 118.8(7) ?
C1 N1 Cu1 126.7(5) ?
C13 N1 Cu1 114.0(5) ?
C21 N2 C33 119.1(6) ?
C21 N2 Cu2 125.7(5) ?
C33 N2 Cu2 115.1(5) ?
C3 O1 Cu1 127.5(5) ?
C14 O2 Cu1 110.8(4) ?
C14 O2 H2 110.0 ?
Cu1 O2 H2 105.9 ?
C23 O3 Cu2 126.6(5) ?
C34 O4 Cu2 108.5(4) ?
C34 O4 H4 108.6 ?
Cu2 O4 H4 112.1 ?
C41 O5 H5 109.5 ?
N1 C1 C2 125.7(8) ?
N1 C1 H1 117.1 ?
C2 C1 H1 117.1 ?
C3 C2 C1 121.8(7) ?
C3 C2 C11 119.6(7) ?
C1 C2 C11 118.5(7) ?
O1 C3 C2 125.0(7) ?
O1 C3 C4 115.0(7) ?
C2 C3 C4 120.0(8) ?
C5 C4 C3 120.3(8) ?
C5 C4 H4A 119.9 ?
C3 C4 H4A 119.9 ?
C4 C5 C6 123.0(8) ?
C4 C5 H5A 118.5 ?
C6 C5 H5A 118.5 ?
C5 C6 C7 122.2(8) ?
C5 C6 C11 118.7(8) ?
C7 C6 C11 119.1(8) ?
C8 C7 C6 121.6(9) ?
C8 C7 H7 119.2 ?
C6 C7 H7 119.2 ?
C7 C8 C9 120.1(9) ?
C7 C8 H8 120.0 ?
C9 C8 H8 120.0 ?
C10 C9 C8 119.3(9) ?
C10 C9 H9 120.4 ?
C8 C9 H9 120.4 ?
C9 C10 C11 123.2(9) ?
C9 C10 H10 118.4 ?
C11 C10 H10 118.4 ?
C10 C11 C6 116.7(8) ?
C10 C11 C2 124.9(7) ?
C6 C11 C2 118.3(8) ?
C13 C12 H12A 109.5 ?
C13 C12 H12B 109.5 ?
H12A C12 H12B 109.5 ?
C13 C12 H12C 109.5 ?
H12A C12 H12C 109.5 ?
H12B C12 H12C 109.5 ?
N1 C13 C14 106.0(6) ?
N1 C13 C12 107.7(6) ?
C14 C13 C12 115.5(7) ?
N1 C13 H13 109.2 ?
C14 C13 H13 109.2 ?
C12 C13 H13 109.2 ?
O2 C14 C15 111.0(6) ?
O2 C14 C13 104.4(6) ?
C15 C14 C13 115.0(6) ?
O2 C14 H14 108.8 ?
C15 C14 H14 108.8 ?
C13 C14 H14 108.8 ?
C20 C15 C16 119.0(8) ?
C20 C15 C14 119.7(7) ?
C16 C15 C14 121.3(7) ?
C15 C16 C17 121.0(9) ?
C15 C16 H16 119.5 ?
C17 C16 H16 119.5 ?
C18 C17 C16 118.5(10) ?
C18 C17 H17 120.8 ?
C16 C17 H17 120.8 ?
C17 C18 C19 121.5(10) ?
C17 C18 H18 119.3 ?
C19 C18 H18 119.3 ?
C18 C19 C20 119.2(9) ?
C18 C19 H19 120.4 ?
C20 C19 H19 120.4 ?
C15 C20 C19 120.8(9) ?
C15 C20 H20 119.6 ?
C19 C20 H20 119.6 ?
N2 C21 C22 126.7(7) ?
N2 C21 H21 116.6 ?
C22 C21 H21 116.6 ?
C23 C22 C21 121.4(7) ?
C23 C22 C31 119.6(7) ?
C21 C22 C31 118.8(8) ?
O3 C23 C22 124.2(7) ?
O3 C23 C24 117.1(8) ?
C22 C23 C24 118.7(8) ?
C25 C24 C23 121.8(9) ?
C25 C24 H24 119.1 ?
C23 C24 H24 119.1 ?
C24 C25 C26 121.3(8) ?
C24 C25 H25 119.3 ?
C26 C25 H25 119.3 ?
C31 C26 C25 120.0(8) ?
C31 C26 C27 119.1(10) ?
C25 C26 C27 120.9(9) ?
C28 C27 C26 122.3(11) ?
C28 C27 H27 118.8 ?
C26 C27 H27 118.8 ?
C27 C28 C29 120.5(11) ?
C27 C28 H28 119.7 ?
C29 C28 H28 119.7 ?
C28 C29 C30 118.9(11) ?
C28 C29 H29 120.5 ?
C30 C29 H29 120.5 ?
C31 C30 C29 121.0(10) ?
C31 C30 H30 119.5 ?
C29 C30 H30 119.5 ?
C30 C31 C26 118.0(8) ?
C30 C31 C22 123.4(8) ?
C26 C31 C22 118.6(8) ?
C33 C32 H32A 109.5 ?
C33 C32 H32B 109.5 ?
H32A C32 H32B 109.5 ?
C33 C32 H32C 109.5 ?
H32A C32 H32C 109.5 ?
H32B C32 H32C 109.5 ?
N2 C33 C32 109.0(6) ?
N2 C33 C34 106.3(6) ?
C32 C33 C34 113.6(7) ?
N2 C33 H33 109.3 ?
C32 C33 H33 109.3 ?
C34 C33 H33 109.3 ?
O4 C34 C35 111.9(6) ?
O4 C34 C33 105.6(6) ?
C35 C34 C33 112.9(6) ?
O4 C34 H34 108.8 ?
C35 C34 H34 108.8 ?
C33 C34 H34 108.8 ?
C36 C35 C40 118.5(8) ?
C36 C35 C34 122.4(7) ?
C40 C35 C34 119.0(7) ?
C35 C36 C37 118.7(8) ?
C35 C36 H36 120.7 ?
C37 C36 H36 120.7 ?
C38 C37 C36 123.2(10) ?
C38 C37 H37 118.4 ?
C36 C37 H37 118.4 ?
C37 C38 C39 118.6(9) ?
C37 C38 H38 120.7 ?
C39 C38 H38 120.7 ?
C40 C39 C38 119.4(9) ?
C40 C39 H39 120.3 ?
C38 C39 H39 120.3 ?
C39 C40 C35 121.6(9) ?
C39 C40 H40 119.2 ?
C35 C40 H40 119.2 ?
O5 C41 H41A 109.5 ?
O5 C41 H41B 109.5 ?
H41A C41 H41B 109.5 ?
O5 C41 H41C 109.5 ?
H41A C41 H41C 109.5 ?
H41B C41 H41C 109.5 ?

loop_
_geom_bond_atom_site_label_1
_geom_bond_atom_site_label_2
_geom_bond_distance
_geom_bond_publ_flag
Cu1 Cl1 2.245(2) y
Cu1 Cl2 2.827(3) y
Cu1 N1 1.912(6) y
Cu1 O1 1.871(5) y
Cu1 O2 1.981(5) y
Cu2 Cl1 2.689(2) y
Cu2 Cl2 2.255(2) y
Cu2 N2 1.920(6) y
Cu2 O3 1.903(5) y
Cu2 O4 1.992(5) y
N1 C1 1.283(9) ?
N1 C13 1.500(9) ?
N2 C21 1.296(9) ?
N2 C33 1.474(9) ?
O1 C3 1.332(9) ?
O2 C14 1.443(8) ?
O2 H2 0.8500 ?
O3 C23 1.319(9) ?
O4 C34 1.448(8) ?
O4 H4 0.8500 ?
O5 C41 1.413(11) ?
O5 H5 0.8200 ?
C1 C2 1.431(10) ?
C1 H1 0.9300 ?
C2 C3 1.383(11) ?
C2 C11 1.456(11) ?
C3 C4 1.425(11) ?
C4 C5 1.336(12) ?
C4 H4A 0.9300 ?
C5 C6 1.398(12) ?
C5 H5A 0.9300 ?
C6 C7 1.403(12) ?
C6 C11 1.426(11) ?
C7 C8 1.338(13) ?
C7 H7 0.9300 ?
C8 C9 1.387(12) ?
C8 H8 0.9300 ?
C9 C10 1.368(12) ?
C9 H9 0.9300 ?
C10 C11 1.373(12) ?
C10 H10 0.9300 ?
C12 C13 1.535(11) ?
C12 H12A 0.9600 ?
C12 H12B 0.9600 ?
C12 H12C 0.9600 ?
C13 C14 1.529(11) ?
C13 H13 0.9800 ?
C14 C15 1.503(10) ?
C14 H14 0.9800 ?
C15 C20 1.359(10) ?
C15 C16 1.380(11) ?
C16 C17 1.382(12) ?
C16 H16 0.9300 ?
C17 C18 1.361(14) ?
C17 H17 0.9300 ?
C18 C19 1.367(14) ?
C18 H18 0.9300 ?
C19 C20 1.379(12) ?
C19 H19 0.9300 ?
C20 H20 0.9300 ?
C21 C22 1.426(10) ?
C21 H21 0.9300 ?
C22 C23 1.400(11) ?
C22 C31 1.441(11) ?
C23 C24 1.412(11) ?
C24 C25 1.331(11) ?
C24 H24 0.9300 ?
C25 C26 1.399(12) ?
C25 H25 0.9300 ?
C26 C31 1.397(11) ?
C26 C27 1.416(12) ?
C27 C28 1.311(15) ?
C27 H27 0.9300 ?
C28 C29 1.389(15) ?
C28 H28 0.9300 ?
C29 C30 1.410(13) ?
C29 H29 0.9300 ?
C30 C31 1.392(12) ?
C30 H30 0.9300 ?
C32 C33 1.496(12) ?
C32 H32A 0.9600 ?
C32 H32B 0.9600 ?
C32 H32C 0.9600 ?
C33 C34 1.508(10) ?
C33 H33 0.9800 ?
C34 C35 1.502(10) ?
C34 H34 0.9800 ?
C35 C36 1.368(11) ?
C35 C40 1.373(11) ?
C36 C37 1.381(12) ?
C36 H36 0.9300 ?
C37 C38 1.328(13) ?
C37 H37 0.9300 ?
C38 C39 1.377(13) ?
C38 H38 0.9300 ?
C39 C40 1.369(12) ?
C39 H39 0.9300 ?
C40 H40 0.9300 ?
C41 H41A 0.9600 ?
C41 H41B 0.9600 ?
C41 H41C 0.9600 ?

loop_
_geom_hbond_atom_site_label_D
_geom_hbond_atom_site_label_H
_geom_hbond_atom_site_label_A
_geom_hbond_site_symmetry_A
_geom_hbond_distance_DH
_geom_hbond_distance_HA
_geom_hbond_distance_DA
_geom_hbond_angle_DHA
O2 H2 O3 . 0.85 1.80 2.647(8) 177
O4 H4 O5 3_666 0.85 1.74 2.594(8) 178
O5 H5 O1 3_666 0.82 2.09 2.764(8) 140
